data_2013655
loop_
_publ_author_name
Vasu
'K. A. Nirmala'
'A. R. Choudhury'
'S. Mohan'
'J. Saravanan'
'T. Narasimhamurthy'

_publ_section_title
;
 Two biologically active thiophene-3-carboxamide derivatives
;
_journal_issue 12
_journal_name_full 'Acta Crystallographica Section C'
_journal_page_first o676
_journal_page_last o678
_journal_paper_doi 10.1107/S0108270103023205
_journal_volume 59
_journal_year 2003
_chemical_formula_iupac 'C25 H27 N3 O S'
_chemical_formula_moiety 'C25 H27 N3 O S'
_chemical_formula_sum 'C25 H27 N3 O S'
_chemical_formula_weight 417.57
_chemical_melting_point 497
_chemical_name_systematic
;
2-({(1E)-[4-(dimethylamino)phenyl]methylene}amino)-
N-(4-methylphenyl)-4,5,6,7-tetrahydro-1-benzothiophene-3-carboxamide
;
_space_group_IT_number 14
_symmetry_cell_setting monoclinic
_symmetry_space_group_name_Hall '-P 2yn'
_symmetry_space_group_name_H-M 'P 1 21/n 1'
_atom_sites_solution_hydrogens geom
_atom_sites_solution_primary direct
_atom_sites_solution_secondary difmap
_cell_angle_alpha 90
_cell_angle_beta 98.378(5)
_cell_angle_gamma 90
_cell_formula_units_Z 8
_cell_length_a 8.016(2)
_cell_length_b 21.255(6)
_cell_length_c 25.651(7)
_cell_measurement_reflns_used 839
_cell_measurement_temperature 293(2)
_cell_measurement_theta_max 21.43
_cell_measurement_theta_min 2.56
_cell_volume 4324(2)
_computing_cell_refinement SMART
_computing_data_collection 'SMART (Bruker, 1998)'
_computing_data_reduction 'SAINT (Bruker, 1998)'
_computing_molecular_graphics 'ORTEP-3 for Windows (Farrugia, 1997)'
_computing_publication_material 'PLATON (Spek, 2003)'
_computing_structure_refinement 'SHELXL97 (Sheldrick, 1997)'
_computing_structure_solution 'SIR92 (Altomare et al., 1993)'
_diffrn_ambient_temperature 293(2)
_diffrn_measured_fraction_theta_full 0.993
_diffrn_measured_fraction_theta_max 0.993
_diffrn_measurement_device_type 'Bruker SMART CCD area-detector'
_diffrn_measurement_method '\f and \w'
_diffrn_radiation_monochromator graphite
_diffrn_radiation_source 'fine-focus sealed tube'
_diffrn_radiation_type MoK\a
_diffrn_radiation_wavelength 0.71073
_diffrn_reflns_av_R_equivalents 0.0335
_diffrn_reflns_av_sigmaI/netI 0.0326
_diffrn_reflns_limit_h_max 10
_diffrn_reflns_limit_h_min -10
_diffrn_reflns_limit_k_max 26
_diffrn_reflns_limit_k_min -24
_diffrn_reflns_limit_l_max 31
_diffrn_reflns_limit_l_min -31
_diffrn_reflns_number 33520
_diffrn_reflns_reduction_process ' ?'
_diffrn_reflns_theta_full 26.37
_diffrn_reflns_theta_max 26.37
_diffrn_reflns_theta_min 1.25
_diffrn_standards_decay_% 0
_diffrn_standards_number 0
_exptl_absorpt_coefficient_mu 0.172
_exptl_absorpt_correction_T_max 0.9503
_exptl_absorpt_correction_T_min 0.9245
_exptl_absorpt_correction_type multi-scan
_exptl_absorpt_process_details '(SADABS; Sheldrick, 1997)'
_exptl_crystal_colour Yellow
_exptl_crystal_density_diffrn 1.283
_exptl_crystal_density_method 'not measured'
_exptl_crystal_description Prism
_exptl_crystal_F_000 1776
_exptl_crystal_size_max 0.40
_exptl_crystal_size_mid 0.35
_exptl_crystal_size_min 0.30
_refine_diff_density_max 0.492
_refine_diff_density_min -0.242
_refine_ls_extinction_method none
_refine_ls_goodness_of_fit_ref 1.062
_refine_ls_hydrogen_treatment mixed
_refine_ls_matrix_type full
_refine_ls_number_parameters 555
_refine_ls_number_reflns 8756
_refine_ls_number_restraints 0
_refine_ls_restrained_S_all 1.062
_refine_ls_R_factor_all 0.0866
_refine_ls_R_factor_gt 0.0590
_refine_ls_shift/su_max 0.002
_refine_ls_shift/su_mean 0.000
_refine_ls_structure_factor_coef Fsqd
_refine_ls_weighting_details 'calc w = 1/[\s^2^(Fo^2^)+(0.067P)^2^+2.0342P] where P = (Fo^2^+2Fc^2^)/3'
_refine_ls_weighting_scheme calc
_refine_ls_wR_factor_gt 0.1500
_refine_ls_wR_factor_ref 0.1646
_reflns_number_gt 6163
_reflns_number_total 8756
_reflns_threshold_expression I>\2s(I)
_cod_data_source_file ln1181.cif
_cod_data_source_block II
_cod_depositor_comments
;
The following automatic conversions were performed:
'_symmetry_cell_setting' value 'Monoclinic' changed to 'monoclinic'
according to '/home/saulius/struct/CIF-dictionaries/cif_core.dic'
dictionary named 'cif_core.dic' version 2.4.1 from 2010-06-29.

Automatic conversion script
Id: cif_fix_enum 1527 2010-12-29 10:47:43Z saulius 

The following automatic conversions were performed:

'_symmetry_cell_setting' value 'Monoclinic' changed to 'monoclinic'
according to /home/saulius/struct/CIF-dictionaries/cif_core.dic
dictionary named 'cif_core.dic' version 2.4.1 from
2010-06-29.

'_exptl_absorpt_correction_type' value 'Multi-scan'
changed to 'multi-scan' according to
/home/saulius/struct/CIF-dictionaries/cif_core.dic dictionary named
'cif_core.dic' version 2.4.1 from 2010-06-29.

Automatic conversion script
Id: cif_fix_values 1715 2011-07-08 13:25:40Z adriana 
;
_cod_original_sg_symbol_H-M 'P 21/n'
_cod_database_code 2013655
_cod_database_fobs_code 2013655

loop_
_symmetry_equiv_pos_as_xyz
x,y,z
1/2-x,1/2+y,1/2-z
-x,-y,-z
1/2+x,1/2-y,1/2+z

loop_
_atom_site_label
_atom_site_fract_x
_atom_site_fract_y
_atom_site_fract_z
_atom_site_U_iso_or_equiv
_atom_site_adp_type
_atom_site_calc_flag
_atom_site_refinement_flags
_atom_site_occupancy
_atom_site_disorder_assembly
_atom_site_disorder_group
_atom_site_type_symbol
S1 0.49293(9) -0.01762(3) 0.19855(3) 0.05455(19) Uani d . 1 . . S
S2 0.73415(10) 0.48537(3) 0.03428(3) 0.0618(2) Uani d . 1 . . S
O1 0.5845(3) 0.20764(9) 0.16755(8) 0.0805(7) Uani d . 1 . . O
O2 0.6664(3) 0.71180(9) 0.06871(8) 0.0754(6) Uani d . 1 . . O
N1 0.6575(3) 0.14875(11) 0.10127(9) 0.0543(6) Uani d . 1 . . N
N2 0.6188(3) 0.01925(10) 0.10899(8) 0.0497(5) Uani d . 1 . . N
N3 0.8363(3) -0.13307(10) -0.08932(9) 0.0612(6) Uani d . 1 . . N
N4 0.6033(3) 0.65224(11) 0.13611(9) 0.0569(6) Uani d . 1 . . N
N5 0.6625(3) 0.52438(10) 0.13115(9) 0.0530(5) Uani d . 1 . . N
N6 0.5321(3) 0.37217(10) 0.34057(9) 0.0642(6) Uani d . 1 . . N
C1 0.4512(3) 0.04110(12) 0.24113(10) 0.0496(6) Uani d . 1 . . C
C2 0.4868(3) 0.09932(11) 0.22411(10) 0.0474(6) Uani d . 1 . . C
C3 0.5520(3) 0.09745(11) 0.17417(9) 0.0461(6) Uani d . 1 . . C
C4 0.5618(3) 0.03659(12) 0.15547(10) 0.0471(6) Uani d . 1 . . C
C5 0.3801(4) 0.02584(13) 0.29086(11) 0.0602(7) Uani d . 1 . . C
H5A 0.4692 0.0107 0.3176 0.072 Uiso calc R 1 . . H
H5B 0.2957 -0.0070 0.2839 0.072 Uiso calc R 1 . . H
C6 0.4516(4) 0.15717(12) 0.25497(11) 0.0574(7) Uani d . 1 . . C
H6A 0.3607 0.1808 0.2349 0.069 Uiso calc R 1 . . H
H6B 0.5511 0.1837 0.2598 0.069 Uiso calc R 1 . . H
C7 0.5993(3) 0.15607(12) 0.14775(10) 0.0491(6) Uani d . 1 . . C
C8 0.7053(3) 0.19525(11) 0.06719(10) 0.0478(6) Uani d . 1 . . C
C9 0.7590(4) 0.17645(13) 0.02096(11) 0.0641(8) Uani d . 1 . . C
H9 0.7642 0.1337 0.0135 0.077 Uiso calc R 1 . . H
C10 0.8053(4) 0.21969(13) -0.01445(11) 0.0665(8) Uani d . 1 . . C
H10 0.8408 0.2053 -0.0453 0.080 Uiso calc R 1 . . H
C11 0.8003(3) 0.28335(13) -0.00546(11) 0.0552(6) Uani d . 1 . . C
C12 0.7488(4) 0.30153(13) 0.04093(12) 0.0691(8) Uani d . 1 . . C
H12 0.7455 0.3443 0.0485 0.083 Uiso calc R 1 . . H
C13 0.7015(4) 0.25907(13) 0.07709(12) 0.0661(8) Uani d . 1 . . C
H13 0.6673 0.2736 0.1080 0.079 Uiso calc R 1 . . H
C14 0.8436(4) 0.33057(15) -0.04576(12) 0.0751(9) Uani d . 1 . . C
H14A 0.7440 0.3404 -0.0699 0.113 Uiso calc R 1 . . H
H14B 0.9271 0.3129 -0.0648 0.113 Uiso calc R 1 . . H
H14C 0.8871 0.3682 -0.0281 0.113 Uiso calc R 1 . . H
C15 0.6116(3) -0.03865(12) 0.09393(11) 0.0548(6) Uani d . 1 . . C
H15 0.5675 -0.0678 0.1153 0.066 Uiso calc R 1 . . H
C16 0.6668(3) -0.06147(12) 0.04646(10) 0.0504(6) Uani d . 1 . . C
C17 0.6627(4) -0.12578(12) 0.03521(11) 0.0578(7) Uani d . 1 . . C
H17 0.6208 -0.1532 0.0584 0.069 Uiso calc R 1 . . H
C18 0.7183(3) -0.15002(12) -0.00884(11) 0.0574(7) Uani d . 1 . . C
H18 0.7133 -0.1932 -0.0149 0.069 Uiso calc R 1 . . H
C19 0.7827(3) -0.11019(12) -0.04496(10) 0.0504(6) Uani d . 1 . . C
C20 0.7884(4) -0.04532(12) -0.03343(10) 0.0571(7) Uani d . 1 . . C
H20 0.8313 -0.0177 -0.0563 0.069 Uiso calc R 1 . . H
C21 0.7323(4) -0.02214(12) 0.01065(11) 0.0570(7) Uani d . 1 . . C
H21 0.7377 0.0209 0.0170 0.068 Uiso calc R 1 . . H
C22 0.9040(4) -0.09195(14) -0.12622(11) 0.0679(8) Uani d . 1 . . C
H22A 0.8203 -0.0614 -0.1397 0.102 Uiso calc R 1 . . H
H22B 0.9344 -0.1164 -0.1548 0.102 Uiso calc R 1 . . H
H22C 1.0020 -0.0708 -0.1086 0.102 Uiso calc R 1 . . H
C23 0.8283(4) -0.19981(13) -0.10115(12) 0.0713(8) Uani d . 1 . . C
H23A 0.9064 -0.2220 -0.0757 0.107 Uiso calc R 1 . . H
H23B 0.8570 -0.2067 -0.1358 0.107 Uiso calc R 1 . . H
H23C 0.7161 -0.2149 -0.0998 0.107 Uiso calc R 1 . . H
C24 0.3008(5) 0.08503(16) 0.31048(15) 0.0916(11) Uani d . 1 . . C
H24A 0.1918 0.0919 0.2893 0.110 Uiso calc R 1 . . H
H24B 0.2822 0.0784 0.3466 0.110 Uiso calc R 1 . . H
C25 0.4036(5) 0.14124(17) 0.30827(14) 0.0885(11) Uani d . 1 . . C
H25A 0.5064 0.1361 0.3330 0.106 Uiso calc R 1 . . H
H25B 0.3430 0.1768 0.3201 0.106 Uiso calc R 1 . . H
C26 0.7441(3) 0.54270(12) -0.01281(10) 0.0527(6) Uani d . 1 . . C
C27 0.7157(3) 0.60131(11) 0.00552(10) 0.0486(6) Uani d . 1 . . C
C28 0.6853(3) 0.60080(11) 0.05956(10) 0.0483(6) Uani d . 1 . . C
C29 0.6913(3) 0.54086(12) 0.08058(10) 0.0493(6) Uani d . 1 . . C
C30 0.7750(4) 0.52575(13) -0.06734(11) 0.0637(7) Uani d . 1 . . C
H30A 0.6789 0.5028 -0.0853 0.076 Uiso calc R 1 . . H
H30B 0.8734 0.4988 -0.0653 0.076 Uiso calc R 1 . . H
C31 0.7106(4) 0.65737(12) -0.03070(10) 0.0581(7) Uani d . 1 . . C
H31A 0.8153 0.6807 -0.0230 0.070 Uiso calc R 1 . . H
H31B 0.6191 0.6850 -0.0246 0.070 Uiso calc R 1 . . H
C32 0.6515(3) 0.66003(12) 0.08804(10) 0.0516(6) Uani d . 1 . . C
C33 0.5562(3) 0.69912(11) 0.16980(10) 0.0498(6) Uani d . 1 . . C
C34 0.5828(3) 0.68879(13) 0.22380(11) 0.0574(7) Uani d . 1 . . C
H34 0.6385 0.6525 0.2371 0.069 Uiso calc R 1 . . H
C35 0.5278(4) 0.73148(14) 0.25817(12) 0.0633(7) Uani d . 1 . . C
H35 0.5479 0.7235 0.2942 0.076 Uiso calc R 1 . . H
C36 0.4435(4) 0.78603(14) 0.24023(13) 0.0647(8) Uani d . 1 . . C
C37 0.4225(4) 0.79665(13) 0.18636(13) 0.0665(8) Uani d . 1 . . C
H37 0.3700 0.8336 0.1733 0.080 Uiso calc R 1 . . H
C38 0.4762(3) 0.75476(13) 0.15124(11) 0.0590(7) Uani d . 1 . . C
H38 0.4592 0.7636 0.1153 0.071 Uiso calc R 1 . . H
C39 0.3793(5) 0.83195(17) 0.27746(15) 0.0955(12) Uani d . 1 . . C
H39A 0.3189 0.8652 0.2576 0.143 Uiso calc R 1 . . H
H39B 0.4728 0.8493 0.3006 0.143 Uiso calc R 1 . . H
H39C 0.3053 0.8106 0.2978 0.143 Uiso calc R 1 . . H
C40 0.6831(3) 0.46715(12) 0.14748(11) 0.0545(6) Uani d . 1 . . C
H40 0.7247 0.4383 0.1253 0.065 Uiso calc R 1 . . H
C41 0.6464(3) 0.44458(12) 0.19742(10) 0.0526(6) Uani d . 1 . . C
C42 0.5840(3) 0.48311(12) 0.23438(11) 0.0563(7) Uani d . 1 . . C
H42 0.5684 0.5258 0.2271 0.068 Uiso calc R 1 . . H
C43 0.5455(3) 0.45996(12) 0.28058(11) 0.0576(7) Uani d . 1 . . C
H43 0.5035 0.4870 0.3040 0.069 Uiso calc R 1 . . H
C44 0.5680(3) 0.39541(12) 0.29384(11) 0.0528(6) Uani d . 1 . . C
C45 0.6305(4) 0.35677(12) 0.25661(11) 0.0609(7) Uani d . 1 . . C
H45 0.6469 0.3141 0.2636 0.073 Uiso calc R 1 . . H
C46 0.6678(4) 0.38104(12) 0.21003(11) 0.0600(7) Uani d . 1 . . C
H46 0.7086 0.3542 0.1862 0.072 Uiso calc R 1 . . H
C47 0.4505(4) 0.41090(14) 0.37606(12) 0.0683(8) Uani d . 1 . . C
H47A 0.5207 0.4465 0.3871 0.102 Uiso calc R 1 . . H
H47B 0.4331 0.3866 0.4063 0.102 Uiso calc R 1 . . H
H47C 0.3438 0.4253 0.3582 0.102 Uiso calc R 1 . . H
C48 0.5539(4) 0.30584(14) 0.35324(13) 0.0790(9) Uani d . 1 . . C
H48A 0.4697 0.2819 0.3313 0.119 Uiso calc R 1 . . H
H48B 0.5424 0.2993 0.3896 0.119 Uiso calc R 1 . . H
H48C 0.6639 0.2925 0.3472 0.119 Uiso calc R 1 . . H
C49 0.6853(5) 0.63665(15) -0.08820(12) 0.0804(10) Uani d . 1 . . C
H49A 0.5701 0.6224 -0.0979 0.096 Uiso calc R 1 . . H
H49B 0.7025 0.6725 -0.1102 0.096 Uiso calc R 1 . . H
C50 0.8031(5) 0.58504(15) -0.09847(13) 0.0845(10) Uani d . 1 . . C
H50A 0.9185 0.5992 -0.0888 0.101 Uiso calc R 1 . . H
H50B 0.7863 0.5753 -0.1358 0.101 Uiso calc R 1 . . H
H4N 0.604(4) 0.6164(15) 0.1484(12) 0.072(10) Uiso d . 1 . . H
H1N 0.663(4) 0.1110(15) 0.0894(11) 0.069(9) Uiso d . 1 . . H

loop_
_atom_site_aniso_label
_atom_site_aniso_U_11
_atom_site_aniso_U_22
_atom_site_aniso_U_33
_atom_site_aniso_U_12
_atom_site_aniso_U_13
_atom_site_aniso_U_23
S1 0.0662(4) 0.0421(4) 0.0574(4) 0.0004(3) 0.0161(3) 0.0057(3)
S2 0.0821(5) 0.0381(4) 0.0686(5) 0.0041(3) 0.0221(4) -0.0001(3)
O1 0.138(2) 0.0450(12) 0.0677(13) -0.0149(12) 0.0447(13) -0.0060(10)
O2 0.1304(19) 0.0373(11) 0.0638(12) -0.0113(11) 0.0324(12) -0.0025(9)
N1 0.0729(15) 0.0364(12) 0.0580(14) 0.0003(10) 0.0240(11) 0.0018(10)
N2 0.0579(12) 0.0419(12) 0.0500(12) 0.0028(9) 0.0099(10) -0.0002(9)
N3 0.0882(17) 0.0421(13) 0.0555(13) 0.0041(11) 0.0177(12) -0.0008(10)
N4 0.0764(16) 0.0394(13) 0.0575(14) 0.0018(11) 0.0188(11) 0.0022(11)
N5 0.0591(13) 0.0421(12) 0.0584(13) -0.0013(9) 0.0109(10) 0.0041(10)
N6 0.0878(17) 0.0424(13) 0.0656(15) 0.0108(11) 0.0217(13) 0.0085(11)
C1 0.0494(13) 0.0500(15) 0.0502(14) 0.0009(11) 0.0102(11) 0.0041(12)
C2 0.0459(13) 0.0449(14) 0.0513(14) -0.0011(10) 0.0075(11) 0.0020(11)
C3 0.0473(13) 0.0433(14) 0.0481(14) -0.0002(10) 0.0081(11) 0.0014(11)
C4 0.0473(13) 0.0440(14) 0.0503(14) 0.0012(10) 0.0085(11) 0.0055(11)
C5 0.0653(17) 0.0604(18) 0.0573(16) -0.0009(13) 0.0171(13) 0.0096(13)
C6 0.0664(17) 0.0485(16) 0.0606(16) -0.0039(12) 0.0197(13) -0.0052(13)
C7 0.0561(15) 0.0429(14) 0.0492(14) -0.0023(11) 0.0106(11) 0.0006(11)
C8 0.0529(14) 0.0406(14) 0.0514(14) 0.0007(10) 0.0126(11) 0.0061(11)
C9 0.098(2) 0.0403(15) 0.0575(17) 0.0006(14) 0.0241(15) -0.0009(13)
C10 0.097(2) 0.0537(18) 0.0539(16) -0.0025(15) 0.0277(15) -0.0015(13)
C11 0.0593(16) 0.0530(16) 0.0532(15) -0.0052(12) 0.0072(12) 0.0076(12)
C12 0.098(2) 0.0375(15) 0.078(2) 0.0002(14) 0.0353(17) 0.0036(14)
C13 0.091(2) 0.0448(16) 0.0703(19) 0.0036(14) 0.0384(16) 0.0010(14)
C14 0.096(2) 0.064(2) 0.0659(19) -0.0155(17) 0.0165(17) 0.0155(15)
C15 0.0610(16) 0.0449(15) 0.0602(16) 0.0009(12) 0.0143(13) 0.0046(12)
C16 0.0567(15) 0.0393(13) 0.0555(15) 0.0015(11) 0.0091(12) -0.0003(11)
C17 0.0710(17) 0.0422(15) 0.0628(17) -0.0042(12) 0.0188(14) 0.0023(12)
C18 0.0735(18) 0.0347(13) 0.0646(17) -0.0029(12) 0.0125(14) -0.0048(12)
C19 0.0578(15) 0.0395(13) 0.0524(15) 0.0040(11) 0.0036(12) 0.0007(11)
C20 0.0801(19) 0.0379(14) 0.0553(16) -0.0016(12) 0.0163(14) 0.0046(12)
C21 0.0804(19) 0.0321(13) 0.0594(16) 0.0002(12) 0.0128(14) -0.0016(12)
C22 0.085(2) 0.0618(19) 0.0601(18) 0.0041(15) 0.0207(15) -0.0013(14)
C23 0.095(2) 0.0481(17) 0.0716(19) 0.0058(15) 0.0158(17) -0.0126(14)
C24 0.125(3) 0.072(2) 0.090(3) -0.008(2) 0.058(2) -0.0021(19)
C25 0.124(3) 0.071(2) 0.082(2) -0.011(2) 0.056(2) -0.0100(18)
C26 0.0567(15) 0.0451(15) 0.0577(16) -0.0019(11) 0.0131(12) -0.0023(12)
C27 0.0508(14) 0.0425(14) 0.0523(15) -0.0074(11) 0.0065(11) -0.0033(11)
C28 0.0512(14) 0.0395(14) 0.0540(15) -0.0056(10) 0.0071(11) -0.0025(11)
C29 0.0528(14) 0.0400(13) 0.0558(15) -0.0030(11) 0.0097(11) -0.0021(11)
C30 0.0791(19) 0.0526(17) 0.0625(17) -0.0007(14) 0.0203(15) -0.0076(13)
C31 0.0786(19) 0.0442(15) 0.0517(15) -0.0060(13) 0.0103(13) -0.0013(12)
C32 0.0596(16) 0.0404(15) 0.0544(15) -0.0053(11) 0.0075(12) -0.0039(11)
C33 0.0554(14) 0.0376(13) 0.0579(16) -0.0052(11) 0.0135(12) -0.0023(11)
C34 0.0639(16) 0.0454(15) 0.0648(18) 0.0011(12) 0.0160(13) 0.0041(13)
C35 0.0748(19) 0.0600(18) 0.0584(17) -0.0082(14) 0.0205(14) -0.0056(14)
C36 0.0690(18) 0.0504(17) 0.079(2) -0.0077(14) 0.0270(15) -0.0143(15)
C37 0.0699(18) 0.0448(16) 0.086(2) 0.0067(13) 0.0144(15) -0.0019(15)
C38 0.0683(17) 0.0473(15) 0.0611(17) 0.0011(13) 0.0088(13) 0.0005(13)
C39 0.114(3) 0.073(2) 0.108(3) 0.005(2) 0.048(2) -0.024(2)
C40 0.0596(15) 0.0444(15) 0.0591(16) 0.0002(12) 0.0068(12) -0.0015(12)
C41 0.0563(15) 0.0427(14) 0.0574(16) 0.0012(11) 0.0036(12) 0.0033(12)
C42 0.0660(16) 0.0356(14) 0.0682(17) 0.0069(12) 0.0123(13) 0.0090(12)
C43 0.0682(17) 0.0412(14) 0.0651(17) 0.0087(12) 0.0158(14) 0.0001(13)
C44 0.0559(15) 0.0429(14) 0.0590(16) 0.0031(11) 0.0061(12) 0.0053(12)
C45 0.0800(19) 0.0361(14) 0.0664(18) 0.0081(13) 0.0100(14) 0.0062(13)
C46 0.0804(19) 0.0403(14) 0.0597(17) 0.0068(13) 0.0110(14) 0.0009(12)
C47 0.077(2) 0.0629(19) 0.0667(19) 0.0073(15) 0.0178(15) 0.0030(15)
C48 0.101(2) 0.0553(19) 0.086(2) 0.0148(17) 0.0297(19) 0.0219(16)
C49 0.129(3) 0.0529(18) 0.0586(18) -0.0031(18) 0.0129(18) 0.0000(14)
C50 0.129(3) 0.065(2) 0.067(2) 0.002(2) 0.039(2) 0.0001(16)

loop_
_atom_type_symbol
_atom_type_description
_atom_type_scat_dispersion_real
_atom_type_scat_dispersion_imag
_atom_type_scat_source
S S 0.1246 0.1234 'International Tables Vol C Tables 4.2.6.8 and 6.1.1.4'
O O 0.0106 0.0060 'International Tables Vol C Tables 4.2.6.8 and 6.1.1.4'
N N 0.0061 0.0033 'International Tables Vol C Tables 4.2.6.8 and 6.1.1.4'
H H 0.0000 0.0000 'International Tables Vol C Tables 4.2.6.8 and 6.1.1.4'
C C 0.0033 0.0016 'International Tables Vol C Tables 4.2.6.8 and 6.1.1.4'

loop_
_geom_angle_atom_site_label_1
_geom_angle_atom_site_label_2
_geom_angle_atom_site_label_3
_geom_angle
C1 S1 C4 91.82(12)
C26 S2 C29 91.89(13)
C7 N1 C8 128.8(2)
C7 N1 H1N 117(2)
C8 N1 H1N 114(2)
C15 N2 C4 120.4(2)
C19 N3 C22 121.6(2)
C19 N3 C23 120.9(2)
C22 N3 C23 117.5(2)
C32 N4 C33 127.6(2)
C32 N4 H4N 118(2)
C33 N4 H4N 114(2)
C40 N5 C29 120.6(2)
C44 N6 C48 120.9(2)
C44 N6 C47 121.1(2)
C48 N6 C47 117.4(2)
C2 C1 C5 126.3(2)
C2 C1 S1 112.79(19)
C5 C1 S1 120.88(19)
C1 C2 C3 112.2(2)
C1 C2 C6 120.6(2)
C3 C2 C6 127.1(2)
C4 C3 C2 112.1(2)
C4 C3 C7 126.2(2)
C2 C3 C7 121.7(2)
C3 C4 N2 126.0(2)
C3 C4 S1 111.02(19)
N2 C4 S1 122.97(18)
C1 C5 C24 109.2(2)
C1 C5 H5A 109.8
C24 C5 H5A 109.8
C1 C5 H5B 109.8
C24 C5 H5B 109.8
H5A C5 H5B 108.3
C2 C6 C25 112.5(2)
C2 C6 H6A 109.1
C25 C6 H6A 109.1
C2 C6 H6B 109.1
C25 C6 H6B 109.1
H6A C6 H6B 107.8
O1 C7 N1 122.5(2)
O1 C7 C3 120.9(2)
N1 C7 C3 116.6(2)
C9 C8 C13 117.4(2)
C9 C8 N1 118.5(2)
C13 C8 N1 124.0(2)
C8 C9 C10 121.4(3)
C8 C9 H9 119.3
C10 C9 H9 119.3
C11 C10 C9 121.9(3)
C11 C10 H10 119.1
C9 C10 H10 119.1
C12 C11 C10 116.3(2)
C12 C11 C14 122.2(3)
C10 C11 C14 121.5(3)
C11 C12 C13 122.9(3)
C11 C12 H12 118.5
C13 C12 H12 118.5
C8 C13 C12 120.1(3)
C8 C13 H13 120.0
C12 C13 H13 120.0
C11 C14 H14A 109.5
C11 C14 H14B 109.5
H14A C14 H14B 109.5
C11 C14 H14C 109.5
H14A C14 H14C 109.5
H14B C14 H14C 109.5
N2 C15 C16 124.7(2)
N2 C15 H15 117.6
C16 C15 H15 117.6
C17 C16 C21 116.7(2)
C17 C16 C15 120.2(2)
C21 C16 C15 123.0(2)
C18 C17 C16 122.4(3)
C18 C17 H17 118.8
C16 C17 H17 118.8
C17 C18 C19 120.7(2)
C17 C18 H18 119.7
C19 C18 H18 119.7
N3 C19 C18 121.7(2)
N3 C19 C20 121.3(2)
C18 C19 C20 117.0(2)
C21 C20 C19 121.4(2)
C21 C20 H20 119.3
C19 C20 H20 119.3
C20 C21 C16 121.8(2)
C20 C21 H21 119.1
C16 C21 H21 119.1
N3 C22 H22A 109.5
N3 C22 H22B 109.5
H22A C22 H22B 109.5
N3 C22 H22C 109.5
H22A C22 H22C 109.5
H22B C22 H22C 109.5
N3 C23 H23A 109.5
N3 C23 H23B 109.5
H23A C23 H23B 109.5
N3 C23 H23C 109.5
H23A C23 H23C 109.5
H23B C23 H23C 109.5
C25 C24 C5 113.4(3)
C25 C24 H24A 108.9
C5 C24 H24A 108.9
C25 C24 H24B 108.9
C5 C24 H24B 108.9
H24A C24 H24B 107.7
C24 C25 C6 116.0(3)
C24 C25 H25A 108.3
C6 C25 H25A 108.3
C24 C25 H25B 108.3
C6 C25 H25B 108.3
H25A C25 H25B 107.4
C27 C26 C30 126.9(2)
C27 C26 S2 112.1(2)
C30 C26 S2 120.93(19)
C26 C27 C28 112.6(2)
C26 C27 C31 120.0(2)
C28 C27 C31 127.2(2)
C29 C28 C27 112.4(2)
C29 C28 C32 125.6(2)
C27 C28 C32 122.0(2)
C28 C29 N5 126.4(2)
C28 C29 S2 110.94(19)
N5 C29 S2 122.64(19)
C26 C30 C50 110.3(2)
C26 C30 H30A 109.6
C50 C30 H30A 109.6
C26 C30 H30B 109.6
C50 C30 H30B 109.6
H30A C30 H30B 108.1
C27 C31 C49 110.8(2)
C27 C31 H31A 109.5
C49 C31 H31A 109.5
C27 C31 H31B 109.5
C49 C31 H31B 109.5
H31A C31 H31B 108.1
O2 C32 N4 122.6(2)
O2 C32 C28 121.6(2)
N4 C32 C28 115.9(2)
C34 C33 C38 118.1(2)
C34 C33 N4 119.0(2)
C38 C33 N4 122.8(2)
C35 C34 C33 121.1(3)
C35 C34 H34 119.5
C33 C34 H34 119.5
C34 C35 C36 121.5(3)
C34 C35 H35 119.2
C36 C35 H35 119.2
C37 C36 C35 116.7(3)
C37 C36 C39 121.5(3)
C35 C36 C39 121.7(3)
C38 C37 C36 122.8(3)
C38 C37 H37 118.6
C36 C37 H37 118.6
C37 C38 C33 119.7(3)
C37 C38 H38 120.1
C33 C38 H38 120.1
C36 C39 H39A 109.5
C36 C39 H39B 109.5
H39A C39 H39B 109.5
C36 C39 H39C 109.5
H39A C39 H39C 109.5
H39B C39 H39C 109.5
N5 C40 C41 124.8(3)
N5 C40 H40 117.6
C41 C40 H40 117.6
C46 C41 C42 117.0(2)
C46 C41 C40 119.7(3)
C42 C41 C40 123.2(2)
C43 C42 C41 121.8(2)
C43 C42 H42 119.1
C41 C42 H42 119.1
C42 C43 C44 121.5(3)
C42 C43 H43 119.3
C44 C43 H43 119.3
N6 C44 C45 121.8(2)
N6 C44 C43 121.7(2)
C45 C44 C43 116.6(2)
C46 C45 C44 121.0(2)
C46 C45 H45 119.5
C44 C45 H45 119.5
C45 C46 C41 122.1(3)
C45 C46 H46 119.0
C41 C46 H46 119.0
N6 C47 H47A 109.5
N6 C47 H47B 109.5
H47A C47 H47B 109.5
N6 C47 H47C 109.5
H47A C47 H47C 109.5
H47B C47 H47C 109.5
N6 C48 H48A 109.5
N6 C48 H48B 109.5
H48A C48 H48B 109.5
N6 C48 H48C 109.5
H48A C48 H48C 109.5
H48B C48 H48C 109.5
C50 C49 C31 112.6(3)
C50 C49 H49A 109.1
C31 C49 H49A 109.1
C50 C49 H49B 109.1
C31 C49 H49B 109.1
H49A C49 H49B 107.8
C49 C50 C30 111.6(3)
C49 C50 H50A 109.3
C30 C50 H50A 109.3
C49 C50 H50B 109.3
C30 C50 H50B 109.3
H50A C50 H50B 108.0

loop_
_geom_bond_atom_site_label_1
_geom_bond_atom_site_label_2
_geom_bond_site_symmetry_2
_geom_bond_distance
_geom_bond_publ_flag
S1 C1 . 1.723(3) ?
S1 C4 . 1.741(3) ?
S2 C26 . 1.726(3) ?
S2 C29 . 1.743(3) ?
O1 C7 . 1.221(3) ?
O2 C32 . 1.220(3) ?
N1 C7 . 1.351(3) ?
N1 C8 . 1.409(3) ?
N1 H1N . 0.86(3) ?
N2 C15 . 1.289(3) ?
N2 C4 . 1.387(3) ?
N3 C19 . 1.363(3) ?
N3 C22 . 1.450(3) ?
N3 C23 . 1.450(4) ?
N4 C32 . 1.355(3) ?
N4 C33 . 1.406(3) ?
N4 H4N . 0.82(3) ?
N5 C40 . 1.289(3) ?
N5 C29 . 1.395(3) ?
N6 C44 . 1.365(3) ?
N6 C48 . 1.452(4) ?
N6 C47 . 1.452(4) ?
C1 C2 . 1.356(3) ?
C1 C5 . 1.506(4) ?
C2 C3 . 1.453(3) ?
C2 C6 . 1.511(3) ?
C3 C4 . 1.386(3) ?
C3 C7 . 1.494(3) ?
C5 C24 . 1.527(4) ?
C5 H5A . 0.9700 ?
C5 H5B . 0.9700 ?
C6 C25 . 1.511(4) ?
C6 H6A . 0.9700 ?
C6 H6B . 0.9700 ?
C8 C9 . 1.379(4) ?
C8 C13 . 1.381(4) ?
C9 C10 . 1.380(4) ?
C9 H9 . 0.9300 ?
C10 C11 . 1.374(4) ?
C10 H10 . 0.9300 ?
C11 C12 . 1.371(4) ?
C11 C14 . 1.517(4) ?
C12 C13 . 1.386(4) ?
C12 H12 . 0.9300 ?
C13 H13 . 0.9300 ?
C14 H14A . 0.9600 ?
C14 H14B . 0.9600 ?
C14 H14C . 0.9600 ?
C15 C16 . 1.439(4) ?
C15 H15 . 0.9300 ?
C16 C17 . 1.397(4) ?
C16 C21 . 1.399(4) ?
C17 C18 . 1.374(4) ?
C17 H17 . 0.9300 ?
C18 C19 . 1.407(4) ?
C18 H18 . 0.9300 ?
C19 C20 . 1.410(4) ?
C20 C21 . 1.369(4) ?
C20 H20 . 0.9300 ?
C21 H21 . 0.9300 ?
C22 H22A . 0.9600 ?
C22 H22B . 0.9600 ?
C22 H22C . 0.9600 ?
C23 H23A . 0.9600 ?
C23 H23B . 0.9600 ?
C23 H23C . 0.9600 ?
C24 C25 . 1.457(5) ?
C24 H24A . 0.9700 ?
C24 H24B . 0.9700 ?
C25 H25A . 0.9700 ?
C25 H25B . 0.9700 ?
C26 C27 . 1.363(3) ?
C26 C30 . 1.499(4) ?
C27 C28 . 1.442(4) ?
C27 C31 . 1.508(3) ?
C28 C29 . 1.381(3) ?
C28 C32 . 1.500(3) ?
C30 C50 . 1.526(4) ?
C30 H30A . 0.9700 ?
C30 H30B . 0.9700 ?
C31 C49 . 1.524(4) ?
C31 H31A . 0.9700 ?
C31 H31B . 0.9700 ?
C33 C34 . 1.388(4) ?
C33 C38 . 1.396(4) ?
C34 C35 . 1.381(4) ?
C34 H34 . 0.9300 ?
C35 C36 . 1.387(4) ?
C35 H35 . 0.9300 ?
C36 C37 . 1.386(4) ?
C36 C39 . 1.508(4) ?
C37 C38 . 1.379(4) ?
C37 H37 . 0.9300 ?
C38 H38 . 0.9300 ?
C39 H39A . 0.9600 ?
C39 H39B . 0.9600 ?
C39 H39C . 0.9600 ?
C40 C41 . 1.438(4) ?
C40 H40 . 0.9300 ?
C41 C46 . 1.393(4) ?
C41 C42 . 1.399(4) ?
C42 C43 . 1.360(4) ?
C42 H42 . 0.9300 ?
C43 C44 . 1.419(4) ?
C43 H43 . 0.9300 ?
C44 C45 . 1.406(4) ?
C45 C46 . 1.374(4) ?
C45 H45 . 0.9300 ?
C46 H46 . 0.9300 ?
C47 H47A . 0.9600 ?
C47 H47B . 0.9600 ?
C47 H47C . 0.9600 ?
C48 H48A . 0.9600 ?
C48 H48B . 0.9600 ?
C48 H48C . 0.9600 ?
C49 C50 . 1.495(5) ?
C49 H49A . 0.9700 ?
C49 H49B . 0.9700 ?
C50 H50A . 0.9700 ?
C50 H50B . 0.9700 ?

loop_
_geom_hbond_atom_site_label_D
_geom_hbond_atom_site_label_H
_geom_hbond_atom_site_label_A
_geom_hbond_distance_DH
_geom_hbond_distance_HA
_geom_hbond_distance_DA
_geom_hbond_angle_DHA
_geom_hbond_publ_flag
N1 H1N N2 0.86(3) 2.06(3) 2.780(3) 141(3) yes
N4 H4N N5 0.82(3) 2.07(3) 2.765(3) 141(3) yes

loop_
_geom_torsion_atom_site_label_1
_geom_torsion_atom_site_label_2
_geom_torsion_atom_site_label_3
_geom_torsion_atom_site_label_4
_geom_torsion
C4 S1 C1 C2 0.1(2)
C4 S1 C1 C5 179.2(2)
C5 C1 C2 C3 -179.2(2)
S1 C1 C2 C3 -0.2(3)
C5 C1 C2 C6 -1.7(4)
S1 C1 C2 C6 177.36(19)
C1 C2 C3 C4 0.2(3)
C6 C2 C3 C4 -177.1(2)
C1 C2 C3 C7 179.8(2)
C6 C2 C3 C7 2.4(4)
C2 C3 C4 N2 -180.0(2)
C7 C3 C4 N2 0.5(4)
C2 C3 C4 S1 -0.2(3)
C7 C3 C4 S1 -179.69(19)
C15 N2 C4 C3 -175.3(2)
C15 N2 C4 S1 4.9(3)
C1 S1 C4 C3 0.07(19)
C1 S1 C4 N2 179.9(2)
C2 C1 C5 C24 18.2(4)
S1 C1 C5 C24 -160.8(2)
C1 C2 C6 C25 9.5(4)
C3 C2 C6 C25 -173.3(3)
C8 N1 C7 O1 -2.1(4)
C8 N1 C7 C3 177.5(2)
C4 C3 C7 O1 179.5(3)
C2 C3 C7 O1 0.0(4)
C4 C3 C7 N1 -0.1(4)
C2 C3 C7 N1 -179.6(2)
C7 N1 C8 C9 -179.0(3)
C7 N1 C8 C13 0.9(4)
C13 C8 C9 C10 -0.8(4)
N1 C8 C9 C10 179.1(3)
C8 C9 C10 C11 0.0(5)
C9 C10 C11 C12 0.8(5)
C9 C10 C11 C14 -177.1(3)
C10 C11 C12 C13 -0.9(5)
C14 C11 C12 C13 177.0(3)
C9 C8 C13 C12 0.7(4)
N1 C8 C13 C12 -179.2(3)
C11 C12 C13 C8 0.1(5)
C4 N2 C15 C16 179.9(2)
N2 C15 C16 C17 176.3(3)
N2 C15 C16 C21 -1.3(4)
C21 C16 C17 C18 -0.5(4)
C15 C16 C17 C18 -178.2(3)
C16 C17 C18 C19 0.0(4)
C22 N3 C19 C18 -179.5(3)
C23 N3 C19 C18 0.3(4)
C22 N3 C19 C20 0.9(4)
C23 N3 C19 C20 -179.3(3)
C17 C18 C19 N3 -179.1(3)
C17 C18 C19 C20 0.6(4)
N3 C19 C20 C21 179.0(3)
C18 C19 C20 C21 -0.7(4)
C19 C20 C21 C16 0.1(4)
C17 C16 C21 C20 0.4(4)
C15 C16 C21 C20 178.1(3)
C1 C5 C24 C25 -43.8(4)
C5 C24 C25 C6 56.0(5)
C2 C6 C25 C24 -36.8(4)
C29 S2 C26 C27 -0.2(2)
C29 S2 C26 C30 -178.2(2)
C30 C26 C27 C28 178.1(2)
S2 C26 C27 C28 0.3(3)
C30 C26 C27 C31 0.9(4)
S2 C26 C27 C31 -177.0(2)
C26 C27 C28 C29 -0.2(3)
C31 C27 C28 C29 176.8(2)
C26 C27 C28 C32 179.8(2)
C31 C27 C28 C32 -3.2(4)
C27 C28 C29 N5 -178.0(2)
C32 C28 C29 N5 2.0(4)
C27 C28 C29 S2 0.0(3)
C32 C28 C29 S2 -180.0(2)
C40 N5 C29 C28 -175.3(3)
C40 N5 C29 S2 6.9(3)
C26 S2 C29 C28 0.1(2)
C26 S2 C29 N5 178.2(2)
C27 C26 C30 C50 10.4(4)
S2 C26 C30 C50 -171.9(2)
C26 C27 C31 C49 17.6(4)
C28 C27 C31 C49 -159.2(3)
C33 N4 C32 O2 3.2(4)
C33 N4 C32 C28 -176.6(2)
C29 C28 C32 O2 171.8(3)
C27 C28 C32 O2 -8.2(4)
C29 C28 C32 N4 -8.3(4)
C27 C28 C32 N4 171.7(2)
C32 N4 C33 C34 -151.6(3)
C32 N4 C33 C38 31.5(4)
C38 C33 C34 C35 1.6(4)
N4 C33 C34 C35 -175.4(2)
C33 C34 C35 C36 0.3(4)
C34 C35 C36 C37 -2.3(4)
C34 C35 C36 C39 178.4(3)
C35 C36 C37 C38 2.3(4)
C39 C36 C37 C38 -178.4(3)
C36 C37 C38 C33 -0.4(4)
C34 C33 C38 C37 -1.6(4)
N4 C33 C38 C37 175.3(3)
C29 N5 C40 C41 -175.8(2)
N5 C40 C41 C46 177.6(3)
N5 C40 C41 C42 -0.3(4)
C46 C41 C42 C43 -0.1(4)
C40 C41 C42 C43 177.9(3)
C41 C42 C43 C44 0.5(4)
C48 N6 C44 C45 -1.4(4)
C47 N6 C44 C45 -173.2(3)
C48 N6 C44 C43 179.2(3)
C47 N6 C44 C43 7.4(4)
C42 C43 C44 N6 178.9(3)
C42 C43 C44 C45 -0.5(4)
N6 C44 C45 C46 -179.2(3)
C43 C44 C45 C46 0.2(4)
C44 C45 C46 C41 0.2(4)
C42 C41 C46 C45 -0.3(4)
C40 C41 C46 C45 -178.3(3)
C27 C31 C49 C50 -48.7(4)
C31 C49 C50 C30 62.2(4)
C26 C30 C50 C49 -40.5(4)

loop_
_cod_related_entry_id
_cod_related_entry_database
_cod_related_entry_code
1 ChemSpider 21377641
